data_2220074
loop_
_publ_author_name
'Loughrey, Bradley T.'
'Williams, Michael L.'
'Poulsen, Sally-Ann'
'Healy, Peter C.'

_publ_section_title
;(\h^5^-Pentamethylcyclopentadienyl)(\h^6^-<i>p</i>-toluenesulfonamide)ruthenium(II)
 tetraphenylborate
;
_journal_coeditor_code BH2206
_journal_issue 12
_journal_name_full 'Acta Crystallographica Section E'
_journal_page_first m1568
_journal_paper_doi 10.1107/S1600536808037689
_journal_volume 64
_journal_year 2008
_chemical_formula_iupac '[Ru (C10 H15) (C7 H9 N O2 S)] C24 H20 B'
_chemical_formula_moiety 'C17 H24 N O2 Ru S +, C24 H20 B -'
_chemical_formula_sum 'C41 H44 B N O2 Ru S'
_chemical_formula_weight 726.72
_chemical_melting_point 518
_chemical_name_systematic
;
(\h^5^-Pentamethylcyclopentadienyl)(\h^6^-<i>p</i>-
toluenesulfonamide)ruthenium(II) tetraphenylborate
;
_space_group_IT_number 14
_symmetry_cell_setting monoclinic
_symmetry_space_group_name_Hall '-P 2yn'
_symmetry_space_group_name_H-M 'P 1 21/n 1'
_atom_sites_solution_hydrogens geom
_atom_sites_solution_primary direct
_atom_sites_solution_secondary difmap
_cell_angle_alpha 90
_cell_angle_beta 104.000(2)
_cell_angle_gamma 90
_cell_formula_units_Z 4
_cell_length_a 12.2254(2)
_cell_length_b 13.4685(2)
_cell_length_c 22.9204(5)
_cell_measurement_reflns_used 9519
_cell_measurement_temperature 296
_cell_measurement_theta_max 27.4979
_cell_measurement_theta_min 3.1304
_cell_volume 3661.92(12)
_computing_cell_refinement 'CrysAlis RED (Oxford Diffraction, 2007)'
_computing_data_collection 'CrysAlis CCD (Oxford Diffraction, 2007)'
_computing_data_reduction 'CrysAlis RED (Oxford Diffraction, 2007)'
_computing_molecular_graphics 'ORTEP-3 for Windows (Farrugia, 1997)'
_computing_publication_material 'PLATON (Spek, 2003)'
_computing_structure_refinement 'SHELXL97 (Sheldrick, 2008)'
_computing_structure_solution 'SIR97 (Altomare <i>et al.</i>,  1999)'
_diffrn_ambient_temperature 296
_diffrn_detector_area_resol_mean 16.0774
_diffrn_measured_fraction_theta_full 0.962
_diffrn_measured_fraction_theta_max 0.962
_diffrn_measurement_device_type 'Oxford-Diffraction GEMINI S Ultra'
_diffrn_measurement_method '\w and \f'
_diffrn_radiation_monochromator graphite
_diffrn_radiation_source 'Enhance (Mo) X-ray Source'
_diffrn_radiation_type MoK\a
_diffrn_radiation_wavelength 0.71070
_diffrn_reflns_av_R_equivalents 0.0241
_diffrn_reflns_av_sigmaI/netI 0.0348
_diffrn_reflns_limit_h_max 15
_diffrn_reflns_limit_h_min -15
_diffrn_reflns_limit_k_max 17
_diffrn_reflns_limit_k_min -15
_diffrn_reflns_limit_l_max 29
_diffrn_reflns_limit_l_min -29
_diffrn_reflns_number 17618
_diffrn_reflns_theta_full 27.58
_diffrn_reflns_theta_max 27.58
_diffrn_reflns_theta_min 3.14
_diffrn_standards_decay_% 0
_diffrn_standards_number 0
_exptl_absorpt_coefficient_mu 0.520
_exptl_absorpt_correction_T_max 0.890
_exptl_absorpt_correction_T_min 0.807
_exptl_absorpt_correction_type multi-scan
_exptl_absorpt_process_details '(CrysAlis RED; Oxford Diffraction, 2007)'
_exptl_crystal_colour brown
_exptl_crystal_density_diffrn 1.318
_exptl_crystal_density_method 'not measured'
_exptl_crystal_description block
_exptl_crystal_F_000 1512
_exptl_crystal_size_max 0.43
_exptl_crystal_size_mid 0.30
_exptl_crystal_size_min 0.23
_refine_diff_density_max 0.508
_refine_diff_density_min -0.294
_refine_ls_goodness_of_fit_ref 1.037
_refine_ls_hydrogen_treatment constr
_refine_ls_matrix_type full
_refine_ls_number_constraints 0
_refine_ls_number_parameters 430
_refine_ls_number_reflns 8151
_refine_ls_number_restraints 0
_refine_ls_restrained_S_all 1.037
_refine_ls_R_factor_all 0.0580
_refine_ls_R_factor_gt 0.0373
_refine_ls_shift/su_max 0.007
_refine_ls_shift/su_mean 0.000
_refine_ls_structure_factor_coef Fsqd
_refine_ls_weighting_details 'calc w=1/[\s^2^(Fo^2^)+(0.0489P)^2^+0.272P] where P=(Fo^2^+2Fc^^)/3'
_refine_ls_weighting_scheme calc
_refine_ls_wR_factor_gt 0.0836
_refine_ls_wR_factor_ref 0.0889
_reflns_number_gt 6209
_reflns_number_total 8151
_reflns_threshold_expression I>2\s(I)
_cod_data_source_file bh2206.cif
_cod_data_source_block I
_cod_original_sg_symbol_H-M 'P 21/n'
_cod_database_code 2220074
_cod_database_fobs_code 2220074

loop_
_symmetry_equiv_pos_site_id
_symmetry_equiv_pos_as_xyz
1 x,y,z
2 1/2-x,1/2+y,1/2-z
3 -x,-y,-z
4 1/2+x,1/2-y,1/2+z

loop_
_atom_site_aniso_label
_atom_site_aniso_U_11
_atom_site_aniso_U_22
_atom_site_aniso_U_33
_atom_site_aniso_U_12
_atom_site_aniso_U_13
_atom_site_aniso_U_23
Ru1 0.03290(10) 0.03890(10) 0.03790(10) -0.00080(10) 0.00890(10) 0.00340(10)
S1 0.0425(3) 0.0405(3) 0.0594(4) 0.0037(3) 0.0231(3) 0.0046(3)
O1 0.0412(9) 0.0597(12) 0.0951(16) 0.0079(9) 0.0205(10) -0.0026(11)
O2 0.0820(13) 0.0559(12) 0.0603(13) 0.0125(10) 0.0367(11) 0.0065(9)
N1 0.0574(12) 0.0420(12) 0.0680(15) -0.0022(10) 0.0243(11) 0.0044(11)
C1 0.0398(13) 0.0571(18) 0.095(3) -0.0028(12) 0.0271(15) 0.0244(16)
C2 0.0550(16) 0.081(2) 0.073(2) -0.0356(17) -0.0092(15) 0.0294(18)
C3 0.087(2) 0.0449(15) 0.0618(19) -0.0228(15) 0.0308(16) -0.0053(13)
C4 0.0463(13) 0.0450(14) 0.0563(16) -0.0011(11) 0.0167(12) 0.0145(12)
C5 0.0509(14) 0.0463(14) 0.0538(16) -0.0089(11) 0.0277(12) 0.0026(12)
C6 0.0615(19) 0.093(3) 0.218(5) 0.027(2) 0.082(3) 0.059(3)
C7 0.111(3) 0.196(6) 0.110(4) -0.096(4) -0.050(3) 0.060(4)
C8 0.262(7) 0.061(2) 0.104(4) -0.052(3) 0.095(4) -0.038(2)
C9 0.0648(18) 0.079(2) 0.101(3) 0.0155(17) 0.0260(18) 0.040(2)
C10 0.110(3) 0.075(2) 0.067(2) -0.031(2) 0.051(2) -0.0106(17)
C11 0.0377(11) 0.0360(12) 0.0475(14) 0.0003(9) 0.0174(10) 0.0048(10)
C12 0.0390(11) 0.0497(14) 0.0459(14) 0.0015(11) 0.0104(10) 0.0120(11)
C13 0.0471(13) 0.0575(15) 0.0354(13) -0.0010(12) 0.0097(10) 0.0018(11)
C14 0.0440(12) 0.0496(14) 0.0447(14) 0.0022(11) 0.0182(10) -0.0006(11)
C15 0.0329(10) 0.0499(13) 0.0457(14) 0.0031(10) 0.0123(10) 0.0016(11)
C16 0.0335(10) 0.0438(13) 0.0400(13) -0.0021(10) 0.0113(9) 0.0037(10)
C17 0.0694(18) 0.073(2) 0.0566(18) 0.0138(15) 0.0194(15) -0.0141(15)
C18 0.0465(12) 0.0375(13) 0.0334(12) -0.0011(10) 0.0077(10) 0.0046(9)
C19 0.0549(14) 0.0449(14) 0.0452(15) 0.0000(12) 0.0093(11) -0.0019(11)
C20 0.0587(15) 0.0559(17) 0.0557(18) -0.0139(14) 0.0035(13) -0.0080(13)
C21 0.0483(14) 0.068(2) 0.0575(18) -0.0106(14) 0.0025(13) 0.0068(14)
C22 0.0490(13) 0.0517(15) 0.0555(17) 0.0079(12) 0.0114(12) 0.0108(13)
C23 0.0514(13) 0.0414(13) 0.0467(14) 0.0003(11) 0.0078(11) 0.0044(11)
C24 0.0362(11) 0.0464(13) 0.0369(13) -0.0023(10) 0.0076(9) -0.0011(10)
C25 0.0472(13) 0.0493(15) 0.0436(14) -0.0048(11) 0.0092(11) 0.0044(11)
C26 0.0524(14) 0.0715(19) 0.0458(15) -0.0149(14) 0.0093(12) 0.0136(14)
C27 0.0440(13) 0.100(2) 0.0401(15) -0.0072(15) 0.0176(12) 0.0020(15)
C28 0.0446(13) 0.084(2) 0.0426(15) 0.0038(14) 0.0136(11) -0.0126(14)
C29 0.0467(13) 0.0539(14) 0.0429(14) 0.0033(12) 0.0108(11) 0.0001(12)
C30 0.0503(13) 0.0464(14) 0.0332(12) 0.0067(11) 0.0032(10) -0.0049(10)
C31 0.0695(17) 0.0480(15) 0.0430(15) 0.0075(13) 0.0042(13) -0.0039(12)
C32 0.104(3) 0.0500(17) 0.0499(18) 0.0252(17) -0.0072(17) -0.0110(14)
C33 0.095(3) 0.090(3) 0.073(2) 0.038(2) 0.021(2) -0.021(2)
C34 0.081(2) 0.098(3) 0.084(3) 0.013(2) 0.039(2) -0.021(2)
C35 0.0679(17) 0.0652(18) 0.0538(17) 0.0046(14) 0.0227(14) -0.0102(14)
C36 0.0491(12) 0.0391(13) 0.0374(13) 0.0001(10) 0.0132(10) -0.0032(10)
C37 0.0621(15) 0.0479(15) 0.0449(15) -0.0038(13) 0.0102(12) 0.0036(12)
C38 0.096(2) 0.0490(16) 0.0559(19) -0.0016(16) 0.0220(17) 0.0105(14)
C39 0.101(2) 0.0458(16) 0.071(2) -0.0191(17) 0.038(2) -0.0041(15)
C40 0.0671(17) 0.0595(18) 0.072(2) -0.0203(15) 0.0264(16) -0.0159(16)
C41 0.0513(13) 0.0521(15) 0.0476(15) -0.0041(12) 0.0127(12) -0.0036(12)
B1 0.0445(13) 0.0385(13) 0.0343(14) 0.0006(11) 0.0069(11) 0.0003(11)

loop_
_atom_site_type_symbol
_atom_site_label
_atom_site_fract_x
_atom_site_fract_y
_atom_site_fract_z
_atom_site_U_iso_or_equiv
_atom_site_thermal_displace_type
_atom_site_calc_flag
_atom_site_refinement_flags
_atom_site_occupancy
Ru Ru1 0.380140(10) -0.211680(10) 0.174690(10) 0.03650(10) Uani . . 1.000
S S1 0.35157(5) 0.04626(5) 0.20161(3) 0.0456(2) Uani . . 1.000
O O1 0.23845(15) 0.05536(15) 0.16834(11) 0.0647(7) Uani . . 1.000
O O2 0.37719(18) 0.02787(14) 0.26438(9) 0.0627(7) Uani . . 1.000
N N1 0.41631(19) 0.14599(16) 0.19196(11) 0.0542(8) Uani . . 1.000
C C1 0.2334(2) -0.2331(2) 0.21247(17) 0.0621(12) Uani . . 1.000
C C2 0.2250(3) -0.2969(3) 0.16296(16) 0.0739(11) Uani . . 1.000
C C3 0.3198(3) -0.3637(2) 0.17651(14) 0.0624(10) Uani . . 1.000
C C4 0.3851(2) -0.33851(19) 0.23507(12) 0.0485(8) Uani . . 1.000
C C5 0.3308(2) -0.2584(2) 0.25647(12) 0.0478(8) Uani . . 1.000
C C6 0.1483(3) -0.1551(3) 0.2193(2) 0.116(2) Uani . . 1.000
C C7 0.1288(4) -0.3003(4) 0.1069(2) 0.152(3) Uani . . 1.000
C C8 0.3394(6) -0.4492(3) 0.1387(2) 0.134(3) Uani . . 1.000
C C9 0.4877(3) -0.3916(3) 0.26950(18) 0.0806(13) Uani . . 1.000
C C10 0.3661(3) -0.2137(2) 0.31759(16) 0.0789(14) Uani . . 1.000
C C11 0.41167(19) -0.05235(17) 0.16787(11) 0.0392(7) Uani . . 1.000
C C12 0.35855(19) -0.08679(18) 0.11030(11) 0.0448(8) Uani . . 1.000
C C13 0.4059(2) -0.1674(2) 0.08548(11) 0.0467(8) Uani . . 1.000
C C14 0.5055(2) -0.21405(19) 0.11782(11) 0.0448(8) Uani . . 1.000
C C15 0.55828(18) -0.17788(19) 0.17584(11) 0.0424(7) Uani . . 1.000
C C16 0.51260(18) -0.09737(17) 0.20122(11) 0.0387(7) Uani . . 1.000
C C17 0.5543(3) -0.3003(2) 0.09141(14) 0.0656(11) Uani . . 1.000
C C18 0.5435(2) 0.22539(17) 0.08062(10) 0.0395(7) Uani . . 1.000
C C19 0.5006(2) 0.14069(19) 0.04764(12) 0.0488(8) Uani . . 1.000
C C20 0.3856(2) 0.1250(2) 0.02495(13) 0.0585(10) Uani . . 1.000
C C21 0.3083(2) 0.1934(2) 0.03360(14) 0.0597(10) Uani . . 1.000
C C22 0.3467(2) 0.2793(2) 0.06503(13) 0.0523(9) Uani . . 1.000
C C23 0.4607(2) 0.29397(18) 0.08782(12) 0.0472(8) Uani . . 1.000
C C24 0.68445(19) 0.24180(18) 0.18620(11) 0.0401(7) Uani . . 1.000
C C25 0.7050(2) 0.15665(19) 0.22291(11) 0.0470(8) Uani . . 1.000
C C26 0.6928(2) 0.1559(2) 0.28160(12) 0.0570(9) Uani . . 1.000
C C27 0.6609(2) 0.2409(3) 0.30692(12) 0.0601(9) Uani . . 1.000
C C28 0.6447(2) 0.3258(2) 0.27362(12) 0.0565(9) Uani . . 1.000
C C29 0.6569(2) 0.3257(2) 0.21496(12) 0.0478(8) Uani . . 1.000
C C30 0.7594(2) 0.15911(19) 0.09208(11) 0.0445(8) Uani . . 1.000
C C31 0.7530(3) 0.0572(2) 0.10306(12) 0.0551(9) Uani . . 1.000
C C32 0.8262(3) -0.0124(2) 0.08709(15) 0.0724(13) Uani . . 1.000
C C33 0.9071(3) 0.0175(3) 0.05938(18) 0.0859(16) Uani . . 1.000
C C34 0.9148(3) 0.1154(3) 0.04638(18) 0.0844(16) Uani . . 1.000
C C35 0.8420(3) 0.1854(2) 0.06196(14) 0.0609(10) Uani . . 1.000
C C36 0.7198(2) 0.35392(18) 0.09646(10) 0.0414(7) Uani . . 1.000
C C37 0.6609(2) 0.41396(19) 0.04952(12) 0.0521(9) Uani . . 1.000
C C38 0.7036(3) 0.5030(2) 0.03422(14) 0.0664(11) Uani . . 1.000
C C39 0.8096(3) 0.5350(2) 0.06544(16) 0.0697(11) Uani . . 1.000
C C40 0.8697(3) 0.4785(2) 0.11235(16) 0.0646(11) Uani . . 1.000
C C41 0.8253(2) 0.3907(2) 0.12730(12) 0.0502(8) Uani . . 1.000
B B1 0.6782(2) 0.2436(2) 0.11327(12) 0.0396(8) Uani . . 1.000
H H1 0.40710 0.15720 0.15410 0.0640 Uiso . . 1.000
H H2 0.48710 0.13980 0.20850 0.0640 Uiso . . 1.000
H H6A 0.10370 -0.13660 0.18030 0.1740 Uiso calc R 1.000
H H6B 0.18710 -0.09780 0.23900 0.1740 Uiso calc R 1.000
H H6C 0.10010 -0.18140 0.24300 0.1740 Uiso calc R 1.000
H H7A 0.06640 -0.33590 0.11540 0.2280 Uiso calc R 1.000
H H7B 0.15350 -0.33340 0.07520 0.2280 Uiso calc R 1.000
H H7C 0.10580 -0.23390 0.09450 0.2280 Uiso calc R 1.000
H H8A 0.41880 -0.46240 0.14640 0.2000 Uiso calc R 1.000
H H8B 0.31070 -0.43320 0.09700 0.2000 Uiso calc R 1.000
H H8C 0.30130 -0.50690 0.14850 0.2000 Uiso calc R 1.000
H H9A 0.53480 -0.34610 0.29670 0.1210 Uiso calc R 1.000
H H9B 0.52860 -0.41770 0.24210 0.1210 Uiso calc R 1.000
H H9C 0.46560 -0.44510 0.29190 0.1210 Uiso calc R 1.000
H H10A 0.34900 -0.14400 0.31530 0.1180 Uiso calc R 1.000
H H10B 0.44580 -0.22280 0.33310 0.1180 Uiso calc R 1.000
H H10C 0.32640 -0.24540 0.34380 0.1180 Uiso calc R 1.000
H H12 0.29130 -0.05600 0.08790 0.0530 Uiso . . 1.000
H H13 0.36930 -0.19100 0.04670 0.0580 Uiso . . 1.000
H H15 0.62520 -0.20890 0.19810 0.0520 Uiso . . 1.000
H H16 0.54930 -0.07300 0.23980 0.0480 Uiso . . 1.000
H H17A 0.49440 -0.34020 0.06820 0.0980 Uiso calc R 1.000
H H17B 0.59940 -0.33970 0.12320 0.0980 Uiso calc R 1.000
H H17C 0.60040 -0.27620 0.06600 0.0980 Uiso calc R 1.000
H H19 0.55220 0.09190 0.04040 0.0610 Uiso . . 1.000
H H20 0.36030 0.06520 0.00340 0.0700 Uiso . . 1.000
H H21 0.23000 0.18280 0.01780 0.0730 Uiso . . 1.000
H H22 0.29400 0.32720 0.07140 0.0630 Uiso . . 1.000
H H23 0.48470 0.35400 0.10910 0.0570 Uiso . . 1.000
H H25 0.72810 0.09770 0.20670 0.0580 Uiso . . 1.000
H H26 0.70620 0.09680 0.30460 0.0690 Uiso . . 1.000
H H27 0.65060 0.24020 0.34680 0.0720 Uiso . . 1.000
H H28 0.62510 0.38570 0.29070 0.0700 Uiso . . 1.000
H H29 0.64630 0.38680 0.19320 0.0570 Uiso . . 1.000
H H31 0.69630 0.03390 0.12180 0.0670 Uiso . . 1.000
H H32 0.81760 -0.08090 0.09560 0.0880 Uiso . . 1.000
H H33 0.95810 -0.02930 0.04980 0.1060 Uiso . . 1.000
H H34 0.97030 0.13710 0.02710 0.1050 Uiso . . 1.000
H H35 0.84950 0.25220 0.05170 0.0740 Uiso . . 1.000
H H37 0.58870 0.39320 0.02780 0.0620 Uiso . . 1.000
H H38 0.66050 0.54150 0.00290 0.0780 Uiso . . 1.000
H H39 0.83900 0.59540 0.05380 0.0860 Uiso . . 1.000
H H40 0.94190 0.49950 0.13450 0.0760 Uiso . . 1.000
H H41 0.86750 0.35340 0.16020 0.0630 Uiso . . 1.000

loop_
_atom_type_symbol
_atom_type_description
_atom_type_scat_dispersion_real
_atom_type_scat_dispersion_imag
_atom_type_scat_source
S S 0.1246 0.1234 'International Tables Vol C Tables 4.2.6.8 and 6.1.1.4'
Ru Ru -1.2594 0.8363 'International Tables Vol C Tables 4.2.6.8 and 6.1.1.4'
O O 0.0106 0.0060 'International Tables Vol C Tables 4.2.6.8 and 6.1.1.4'
N N 0.0061 0.0033 'International Tables Vol C Tables 4.2.6.8 and 6.1.1.4'
B B 0.0013 0.0007 'International Tables Vol C Tables 4.2.6.8 and 6.1.1.4'
H H 0.0000 0.0000 'International Tables Vol C Tables 4.2.6.8 and 6.1.1.4'
C C 0.0033 0.0016 'International Tables Vol C Tables 4.2.6.8 and 6.1.1.4'

loop_
_geom_angle_atom_site_label_1
_geom_angle_atom_site_label_2
_geom_angle_atom_site_label_3
_geom_angle
_geom_angle_publ_flag
C1 Ru1 C2 37.58(13) no
C1 Ru1 C3 63.62(12) no
C1 Ru1 C4 63.12(10) no
C1 Ru1 C5 37.32(11) no
C1 Ru1 C11 109.38(9) no
C1 Ru1 C12 112.77(10) no
C1 Ru1 C13 135.24(11) no
C1 Ru1 C14 165.69(11) no
C1 Ru1 C15 156.52(11) no
C1 Ru1 C16 126.74(10) no
C2 Ru1 C3 38.61(14) no
C2 Ru1 C4 63.70(12) no
C2 Ru1 C5 62.82(12) no
C2 Ru1 C11 132.08(12) no
C2 Ru1 C12 111.04(12) no
C2 Ru1 C13 109.92(11) no
C2 Ru1 C14 128.25(12) no
C2 Ru1 C15 158.89(12) no
C2 Ru1 C16 163.63(12) no
C3 Ru1 C4 38.11(11) no
C3 Ru1 C5 63.28(11) no
C3 Ru1 C11 170.65(11) no
C3 Ru1 C12 137.82(10) no
C3 Ru1 C13 113.16(11) no
C3 Ru1 C14 106.27(11) no
C3 Ru1 C15 121.88(12) no
C3 Ru1 C16 151.35(11) no
C4 Ru1 C5 37.65(10) no
C4 Ru1 C11 146.09(9) no
C4 Ru1 C12 174.73(9) no
C4 Ru1 C13 143.29(10) no
C4 Ru1 C14 116.01(9) no
C4 Ru1 C15 105.99(9) no
C4 Ru1 C16 117.58(9) no
C5 Ru1 C11 115.51(10) no
C5 Ru1 C12 140.79(9) no
C5 Ru1 C13 172.28(9) no
C5 Ru1 C14 149.41(9) no
C5 Ru1 C15 121.35(9) no
C5 Ru1 C16 107.40(9) no
C11 Ru1 C12 37.11(9) no
C11 Ru1 C13 66.77(9) no
C11 Ru1 C14 79.37(9) no
C11 Ru1 C15 67.11(9) no
C11 Ru1 C16 37.64(9) no
C12 Ru1 C13 37.16(9) no
C12 Ru1 C14 67.07(9) no
C12 Ru1 C15 79.06(9) no
C12 Ru1 C16 67.35(9) no
C13 Ru1 C14 36.85(9) no
C13 Ru1 C15 66.36(9) no
C13 Ru1 C16 78.98(9) no
C14 Ru1 C15 37.05(9) no
C14 Ru1 C16 67.11(9) no
C15 Ru1 C16 37.08(9) no
O1 S1 O2 120.63(14) no
O1 S1 N1 107.73(13) no
O1 S1 C11 106.42(12) no
O2 S1 N1 106.94(13) no
O2 S1 C11 107.28(12) no
N1 S1 C11 107.20(12) no
H1 N1 H2 109.00 no
S1 N1 H1 110.00 no
S1 N1 H2 110.00 no
Ru1 C1 C2 70.7(2) no
C2 C1 C6 126.1(3) no
C5 C1 C6 125.4(3) no
Ru1 C1 C6 126.8(2) no
C2 C1 C5 108.4(3) no
Ru1 C1 C5 71.50(15) no
Ru1 C2 C1 71.77(19) no
Ru1 C2 C3 70.8(2) no
C3 C2 C7 125.6(3) no
C1 C2 C7 126.3(4) no
Ru1 C2 C7 126.4(3) no
C1 C2 C3 108.0(3) no
Ru1 C3 C2 70.59(19) no
Ru1 C3 C4 71.33(16) no
Ru1 C3 C8 127.6(3) no
C2 C3 C4 107.0(3) no
C2 C3 C8 126.1(4) no
C4 C3 C8 126.6(3) no
Ru1 C4 C5 71.39(15) no
C3 C4 C9 126.2(3) no
Ru1 C4 C9 126.8(2) no
C3 C4 C5 107.7(2) no
Ru1 C4 C3 70.57(15) no
C5 C4 C9 125.9(3) no
C1 C5 C4 108.9(2) no
C1 C5 C10 125.5(3) no
Ru1 C5 C10 127.6(2) no
Ru1 C5 C1 71.19(17) no
Ru1 C5 C4 70.96(15) no
C4 C5 C10 125.5(2) no
Ru1 C11 S1 126.90(13) no
Ru1 C11 C12 72.16(14) no
C12 C11 C16 120.7(2) no
Ru1 C11 C16 71.86(13) no
S1 C11 C12 120.63(18) no
S1 C11 C16 118.70(18) no
Ru1 C12 C11 70.73(14) no
Ru1 C12 C13 71.93(14) no
C11 C12 C13 119.5(2) no
C12 C13 C14 121.1(2) no
Ru1 C13 C12 70.92(14) no
Ru1 C13 C14 72.17(14) no
Ru1 C14 C15 70.68(14) no
C13 C14 C17 120.7(2) no
Ru1 C14 C17 129.90(19) no
C13 C14 C15 118.6(2) no
Ru1 C14 C13 70.99(14) no
C15 C14 C17 120.7(2) no
C14 C15 C16 121.1(2) no
Ru1 C15 C14 72.27(14) no
Ru1 C15 C16 71.14(13) no
Ru1 C16 C11 70.49(13) no
Ru1 C16 C15 71.78(13) no
C11 C16 C15 119.1(2) no
C1 C6 H6A 109.00 no
C1 C6 H6B 109.00 no
C1 C6 H6C 109.00 no
H6A C6 H6B 110.00 no
H6A C6 H6C 110.00 no
H6B C6 H6C 109.00 no
C2 C7 H7A 110.00 no
C2 C7 H7B 109.00 no
C2 C7 H7C 110.00 no
H7A C7 H7B 109.00 no
H7A C7 H7C 110.00 no
H7B C7 H7C 109.00 no
C3 C8 H8A 109.00 no
C3 C8 H8B 109.00 no
C3 C8 H8C 109.00 no
H8A C8 H8B 110.00 no
H8A C8 H8C 109.00 no
H8B C8 H8C 109.00 no
C4 C9 H9A 109.00 no
C4 C9 H9B 110.00 no
C4 C9 H9C 109.00 no
H9A C9 H9B 109.00 no
H9A C9 H9C 109.00 no
H9B C9 H9C 109.00 no
C5 C10 H10A 110.00 no
C5 C10 H10B 109.00 no
C5 C10 H10C 109.00 no
H10A C10 H10B 109.00 no
H10A C10 H10C 109.00 no
H10B C10 H10C 109.00 no
Ru1 C12 H12 130.00 no
C11 C12 H12 120.00 no
C13 C12 H12 120.00 no
Ru1 C13 H13 129.00 no
C12 C13 H13 119.00 no
C14 C13 H13 120.00 no
Ru1 C15 H15 129.00 no
C14 C15 H15 119.00 no
C16 C15 H15 120.00 no
Ru1 C16 H16 130.00 no
C11 C16 H16 120.00 no
C15 C16 H16 120.00 no
C14 C17 H17A 109.00 no
C14 C17 H17B 109.00 no
C14 C17 H17C 109.00 no
H17A C17 H17B 109.00 no
H17A C17 H17C 110.00 no
H17B C17 H17C 109.00 no
C19 C18 C23 114.3(2) no
C19 C18 B1 124.6(2) no
C23 C18 B1 121.0(2) no
C18 C19 C20 122.6(2) no
C19 C20 C21 121.0(3) no
C20 C21 C22 118.6(2) no
C21 C22 C23 120.1(2) no
C18 C23 C22 123.4(2) no
C25 C24 C29 114.0(2) no
C25 C24 B1 125.0(2) no
C29 C24 B1 120.7(2) no
C24 C25 C26 122.6(2) no
C25 C26 C27 120.5(3) no
C26 C27 C28 118.5(2) no
C27 C28 C29 120.4(3) no
C24 C29 C28 123.7(2) no
C31 C30 C35 114.5(3) no
C31 C30 B1 123.8(2) no
C35 C30 B1 121.7(2) no
C30 C31 C32 122.7(3) no
C31 C32 C33 120.4(3) no
C32 C33 C34 119.1(3) no
C33 C34 C35 121.0(3) no
C30 C35 C34 122.3(3) no
C37 C36 C41 115.0(2) no
C37 C36 B1 124.9(2) no
C41 C36 B1 120.0(2) no
C36 C37 C38 122.7(3) no
C37 C38 C39 120.0(3) no
C38 C39 C40 119.1(3) no
C39 C40 C41 120.1(3) no
C36 C41 C40 123.2(3) no
C20 C19 H19 119.00 no
C18 C19 H19 119.00 no
C19 C20 H20 119.00 no
C21 C20 H20 120.00 no
C22 C21 H21 121.00 no
C20 C21 H21 121.00 no
C21 C22 H22 119.00 no
C23 C22 H22 120.00 no
C18 C23 H23 118.00 no
C22 C23 H23 118.00 no
C26 C25 H25 119.00 no
C24 C25 H25 118.00 no
C25 C26 H26 120.00 no
C27 C26 H26 119.00 no
C26 C27 H27 121.00 no
C28 C27 H27 121.00 no
C29 C28 H28 120.00 no
C27 C28 H28 120.00 no
C24 C29 H29 118.00 no
C28 C29 H29 118.00 no
C30 C31 H31 119.00 no
C32 C31 H31 118.00 no
C33 C32 H32 121.00 no
C31 C32 H32 119.00 no
C32 C33 H33 120.00 no
C34 C33 H33 121.00 no
C35 C34 H34 119.00 no
C33 C34 H34 120.00 no
C30 C35 H35 119.00 no
C34 C35 H35 118.00 no
C36 C37 H37 118.00 no
C38 C37 H37 119.00 no
C39 C38 H38 120.00 no
C37 C38 H38 120.00 no
C38 C39 H39 119.00 no
C40 C39 H39 122.00 no
C39 C40 H40 120.00 no
C41 C40 H40 120.00 no
C40 C41 H41 119.00 no
C36 C41 H41 118.00 no
C18 B1 C30 111.52(19) no
C18 B1 C36 110.98(19) no
C24 B1 C36 107.95(19) no
C30 B1 C36 108.07(19) no
C24 B1 C30 113.65(19) no
C18 B1 C24 104.62(18) no

loop_
_geom_bond_atom_site_label_1
_geom_bond_atom_site_label_2
_geom_bond_distance
_geom_bond_publ_flag
Ru1 C1 2.192(3) no
Ru1 C2 2.177(4) no
Ru1 C3 2.180(3) no
Ru1 C4 2.190(3) no
Ru1 C5 2.196(3) no
Ru1 C11 2.193(2) no
Ru1 C12 2.211(2) no
Ru1 C13 2.224(2) no
Ru1 C14 2.240(3) no
Ru1 C15 2.219(2) no
Ru1 C16 2.211(2) no
S1 O1 1.414(2) no
S1 O2 1.418(2) no
S1 N1 1.601(2) no
S1 C11 1.782(2) no
N1 H2 0.8600 no
N1 H1 0.8600 no
C1 C5 1.404(4) no
C1 C2 1.407(5) no
C1 C6 1.513(5) no
C2 C3 1.441(5) no
C2 C7 1.518(6) no
C3 C8 1.495(5) no
C3 C4 1.427(4) no
C4 C5 1.415(4) no
C4 C9 1.493(5) no
C5 C10 1.490(4) no
C11 C16 1.421(3) no
C11 C12 1.401(3) no
C12 C13 1.413(4) no
C13 C14 1.411(4) no
C14 C15 1.417(3) no
C14 C17 1.499(4) no
C15 C16 1.408(3) no
C6 H6A 0.9600 no
C6 H6B 0.9600 no
C6 H6C 0.9600 no
C7 H7A 0.9600 no
C7 H7B 0.9600 no
C7 H7C 0.9600 no
C8 H8A 0.9600 no
C8 H8B 0.9600 no
C8 H8C 0.9600 no
C9 H9A 0.9600 no
C9 H9B 0.9600 no
C9 H9C 0.9600 no
C10 H10A 0.9600 no
C10 H10B 0.9600 no
C10 H10C 0.9600 no
C12 H12 0.9500 no
C13 H13 0.9500 no
C15 H15 0.9500 no
C16 H16 0.9500 no
C17 H17A 0.9600 no
C17 H17B 0.9600 no
C17 H17C 0.9600 no
C18 C19 1.399(3) no
C18 C23 1.409(3) no
C18 B1 1.654(4) no
C19 C20 1.392(4) no
C20 C21 1.368(4) no
C21 C22 1.384(4) no
C22 C23 1.379(4) no
C24 C25 1.409(4) no
C24 C29 1.390(4) no
C24 B1 1.655(4) no
C25 C26 1.389(4) no
C26 C27 1.382(5) no
C27 C28 1.362(5) no
C28 C29 1.388(4) no
C30 C31 1.401(4) no
C30 C35 1.400(4) no
C30 B1 1.658(4) no
C31 C32 1.404(5) no
C32 C33 1.359(5) no
C33 C34 1.360(6) no
C34 C35 1.401(5) no
C36 C37 1.398(4) no
C36 C41 1.403(4) no
C36 B1 1.646(4) no
C37 C38 1.386(4) no
C38 C39 1.389(5) no
C39 C40 1.376(5) no
C40 C41 1.379(4) no
C19 H19 0.9500 no
C20 H20 0.9600 no
C21 H21 0.9500 no
C22 H22 0.9500 no
C23 H23 0.9500 no
C25 H25 0.9500 no
C26 H26 0.9500 no
C27 H27 0.9500 no
C28 H28 0.9500 no
C29 H29 0.9500 no
C31 H31 0.9500 no
C32 H32 0.9500 no
C33 H33 0.9500 no
C34 H34 0.9400 no
C35 H35 0.9400 no
C37 H37 0.9400 no
C38 H38 0.9400 no
C39 H39 0.9500 no
C40 H40 0.9500 no
C41 H41 0.9500 no

loop_
_geom_contact_atom_site_label_1
_geom_contact_atom_site_label_2
_geom_contact_distance
_geom_contact_site_symmetry_2
_geom_contact_publ_flag
S1 H6B 3.0600 . no
O1 C6 3.352(5) . no
O1 C5 3.269(3) 2_555 no
O1 C10 3.408(4) 2_555 no
O1 C4 3.293(3) 2_555 no
O2 C2 3.303(4) 2_555 no
O2 C3 3.369(4) 2_555 no
O1 H6B 2.7900 . no
O1 H10C 2.7900 2_555 no
O1 H12 2.5800 . no
O1 H9C 2.8600 2_555 no
O2 H16 2.6800 . no
O2 H6B 2.8200 . no
O2 H10A 2.6500 . no
O2 H40 2.8200 2_645 no
N1 C22 3.349(4) . no
N1 C23 3.254(3) . no
N1 C25 3.431(3) . no
N1 H6C 2.7900 2_555 no
C1 C3 2.304(4) . no
C1 C4 2.293(4) . no
C1 C7 2.610(6) . no
C1 C10 2.572(5) . no
C1 C11 3.578(4) . no
C2 C4 2.305(5) . no
C2 C5 2.279(4) . no
C2 C6 2.604(6) . no
C2 C8 2.617(7) . no
C2 O2 3.303(4) 2_545 no
C3 C1 2.304(4) . no
C3 C5 2.295(4) . no
C3 C7 2.632(6) . no
C3 C9 2.604(5) . no
C3 C14 3.536(4) . no
C3 O2 3.369(4) 2_545 no
C4 C1 2.293(4) . no
C4 C2 2.305(5) . no
C4 C8 2.611(5) . no
C4 C10 2.583(4) . no
C4 C15 3.521(4) . no
C4 O1 3.293(3) 2_545 no
C5 C2 2.279(4) . no
C5 C3 2.295(4) . no
C5 C6 2.592(5) . no
C5 C9 2.590(5) . no
C5 C16 3.551(3) . no
C5 O1 3.269(3) 2_545 no
C6 O1 3.352(5) . no
C10 O1 3.408(4) 2_545 no
C11 C1 3.578(4) . no
C11 C13 2.431(3) . no
C11 C15 2.438(3) . no
C11 C14 2.831(3) . no
C12 C14 2.459(4) . no
C12 S1 2.772(3) . no
C12 C20 3.519(4) . no
C12 C15 2.819(3) . no
C12 C16 2.452(3) . no
C13 C11 2.431(3) . no
C13 C15 2.432(3) . no
C13 C19 3.526(4) 3_655 no
C13 C16 2.820(3) . no
C13 C17 2.529(4) . no
C14 C16 2.460(3) . no
C14 C12 2.459(4) . no
C14 C11 2.831(3) . no
C14 C3 3.536(4) . no
C15 C11 2.438(3) . no
C15 C4 3.521(4) . no
C15 C13 2.432(3) . no
C15 C17 2.534(4) . no
C15 C28 3.535(3) 2_645 no
C15 C12 2.819(3) . no
C15 C27 3.533(4) 2_645 no
C16 C12 2.452(3) . no
C16 C14 2.460(3) . no
C16 C13 2.820(3) . no
C16 S1 2.762(2) . no
C16 C5 3.551(3) . no
C19 C31 3.241(4) . no
C19 C13 3.526(4) 3_655 no
C20 C32 3.519(4) 3_655 no
C20 C12 3.519(4) . no
C22 N1 3.349(4) . no
C23 C29 3.324(4) . no
C23 N1 3.254(3) . no
C23 C37 3.227(4) . no
C25 N1 3.431(3) . no
C25 C31 3.235(4) . no
C27 C15 3.533(4) 2_655 no
C28 C15 3.535(3) 2_655 no
C29 C23 3.324(4) . no
C29 C41 3.323(4) . no
C31 C19 3.241(4) . no
C31 C25 3.235(4) . no
C32 C20 3.519(4) 3_655 no
C35 C41 3.175(4) . no
C37 C23 3.227(4) . no
C41 C29 3.323(4) . no
C41 C35 3.175(4) . no
C6 H10A 2.8800 . no
C6 H7C 2.9800 . no
C7 H8B 2.9100 . no
C7 H6A 2.8300 . no
C8 H9B 2.9100 . no
C8 H7B 2.8500 . no
C9 H8A 2.9000 . no
C9 H10B 2.8100 . no
C10 H9A 2.8500 . no
C10 H6B 2.9300 . no
C11 H16 2.0700 . no
C11 H12 2.0500 . no
C12 H13 2.0500 . no
C13 H12 2.0600 . no
C14 H15 2.0600 . no
C14 H13 2.0500 . no
C15 H16 2.0600 . no
C16 H15 2.0500 . no
C18 H1 2.8000 . no
C18 H37 2.6800 . no
C19 H31 2.9500 . no
C19 H13 3.0500 3_655 no
C19 H1 2.9400 . no
C20 H17C 2.9500 3_655 no
C20 H1 2.9400 . no
C21 H17C 2.9900 3_655 no
C21 H1 2.7800 . no
C22 H1 2.5900 . no
C22 H38 2.8600 3_665 no
C23 H37 2.6800 . no
C23 H1 2.5700 . no
C24 H23 3.0500 . no
C24 H41 2.8800 . no
C24 H2 2.9300 . no
C25 H31 2.8300 . no
C25 H2 2.6100 . no
C25 H15 3.0100 2_655 no
C26 H15 2.8300 2_655 no
C26 H2 2.6700 . no
C26 H17B 2.9200 2_655 no
C27 H15 2.7300 2_655 no
C27 H2 3.0200 . no
C28 H15 2.7700 2_655 no
C28 H6C 2.9300 2_555 no
C29 H23 2.8300 . no
C29 H15 2.9500 2_655 no
C30 H25 2.8700 . no
C30 H19 2.6800 . no
C31 H25 2.5300 . no
C31 H19 2.5700 . no
C31 H20 2.9900 3_655 no
C32 H20 2.7800 3_655 no
C32 H28 3.0500 2_645 no
C36 H35 2.5000 . no
C36 H29 2.6200 . no
C36 H23 2.9600 . no
C37 H17A 3.0600 3_655 no
C37 H23 2.9300 . no
C40 H26 2.8100 2_655 no
C41 H29 2.9400 . no
C41 H16 3.1000 2_655 no
C41 H35 2.6100 . no
H1 C19 2.9400 . no
H1 C18 2.8000 . no
H1 C22 2.5900 . no
H1 C20 2.9400 . no
H1 C21 2.7800 . no
H1 C23 2.5700 . no
H2 C25 2.6100 . no
H2 C26 2.6700 . no
H2 C24 2.9300 . no
H2 C27 3.0200 . no
H6A H7C 2.3700 . no
H6A C7 2.8300 . no
H6B O2 2.8200 . no
H6B C10 2.9300 . no
H6B H10A 2.3900 . no
H6B S1 3.0600 . no
H6B O1 2.7900 . no
H6C N1 2.7900 2_545 no
H6C C28 2.9300 2_545 no
H7B C8 2.8500 . no
H7B H8B 2.3000 . no
H7C H6A 2.3700 . no
H7C C6 2.9800 . no
H8A C9 2.9000 . no
H8A H9B 2.3600 . no
H8B H7B 2.3000 . no
H8B C7 2.9100 . no
H9A H10B 2.2500 . no
H9A C10 2.8500 . no
H9B C8 2.9100 . no
H9B H8A 2.3600 . no
H9C O1 2.8600 2_545 no
H10A O2 2.6500 . no
H10A C6 2.8800 . no
H10A H6B 2.3900 . no
H10B C9 2.8100 . no
H10B H41 2.4700 2_645 no
H10B H9A 2.2500 . no
H10C O1 2.7900 2_545 no
H12 O1 2.5800 . no
H13 H17A 2.5000 . no
H13 C19 3.0500 3_655 no
H15 H17B 2.4300 . no
H15 C27 2.7300 2_645 no
H15 C28 2.7700 2_645 no
H15 C29 2.9500 2_645 no
H15 C25 3.0100 2_645 no
H15 C26 2.8300 2_645 no
H16 H41 2.4800 2_645 no
H16 O2 2.6800 . no
H16 C41 3.1000 2_645 no
H17A H37 2.3000 3_655 no
H17A H13 2.5000 . no
H17A C37 3.0600 3_655 no
H17B H15 2.4300 . no
H17B C26 2.9200 2_645 no
H17C C21 2.9900 3_655 no
H17C C20 2.9500 3_655 no
H19 C30 2.6800 . no
H19 C31 2.5700 . no
H19 H31 2.3700 . no
H20 C31 2.9900 3_655 no
H20 C32 2.7800 3_655 no
H23 C24 3.0500 . no
H23 C29 2.8300 . no
H23 C36 2.9600 . no
H23 C37 2.9300 . no
H23 H29 2.4400 . no
H23 H37 2.5500 . no
H25 C30 2.8700 . no
H25 C31 2.5300 . no
H25 H31 2.0800 . no
H26 C40 2.8100 2_645 no
H28 C32 3.0500 2_655 no
H28 H32 2.5700 2_655 no
H29 C36 2.6200 . no
H29 C41 2.9400 . no
H29 H23 2.4400 . no
H31 C19 2.9500 . no
H31 C25 2.8300 . no
H31 H19 2.3700 . no
H31 H25 2.0800 . no
H32 H28 2.5700 2_645 no
H33 H34 2.5900 3_755 no
H34 H33 2.5900 3_755 no
H35 C36 2.5000 . no
H35 C41 2.6100 . no
H37 C18 2.6800 . no
H37 C23 2.6800 . no
H37 H23 2.5500 . no
H37 H17A 2.3000 3_655 no
H38 C22 2.8600 3_665 no
H40 O2 2.8200 2_655 no
H41 C24 2.8800 . no
H41 H10B 2.4700 2_655 no
H41 H16 2.4800 2_655 no

loop_
_geom_torsion_atom_site_label_1
_geom_torsion_atom_site_label_2
_geom_torsion_atom_site_label_3
_geom_torsion_atom_site_label_4
_geom_torsion
_geom_torsion_publ_flag
C2 Ru1 C1 C5 118.0(3) no
C2 Ru1 C1 C6 -121.2(4) no
C3 Ru1 C1 C2 -38.2(2) no
C3 Ru1 C1 C5 79.79(18) no
C3 Ru1 C1 C6 -159.4(4) no
C4 Ru1 C1 C2 -81.1(2) no
C4 Ru1 C1 C5 36.95(15) no
C4 Ru1 C1 C6 157.8(4) no
C5 Ru1 C1 C2 -118.0(3) no
C5 Ru1 C1 C6 120.8(4) no
C11 Ru1 C1 C2 135.1(2) no
C11 Ru1 C1 C5 -106.96(16) no
C11 Ru1 C1 C6 13.9(3) no
C12 Ru1 C1 C2 95.3(2) no
C12 Ru1 C1 C5 -146.67(15) no
C12 Ru1 C1 C6 -25.8(4) no
C13 Ru1 C1 C2 58.9(2) no
C13 Ru1 C1 C5 176.87(15) no
C13 Ru1 C1 C6 -62.3(4) no
C15 Ru1 C1 C2 -148.0(3) no
C15 Ru1 C1 C5 -30.0(3) no
C15 Ru1 C1 C6 90.9(4) no
C16 Ru1 C1 C2 173.34(19) no
C16 Ru1 C1 C5 -68.67(18) no
C16 Ru1 C1 C6 52.2(4) no
C1 Ru1 C2 C3 -117.4(3) no
C1 Ru1 C2 C7 122.1(5) no
C3 Ru1 C2 C1 117.4(3) no
C3 Ru1 C2 C7 -120.6(4) no
C4 Ru1 C2 C1 79.4(2) no
C4 Ru1 C2 C3 -38.03(18) no
C4 Ru1 C2 C7 -158.6(4) no
C5 Ru1 C2 C1 36.99(18) no
C5 Ru1 C2 C3 -80.38(19) no
C5 Ru1 C2 C7 159.0(4) no
C11 Ru1 C2 C1 -63.9(2) no
C11 Ru1 C2 C3 178.74(16) no
C11 Ru1 C2 C7 58.2(4) no
C12 Ru1 C2 C1 -100.4(2) no
C12 Ru1 C2 C3 142.25(17) no
C12 Ru1 C2 C7 21.7(4) no
C13 Ru1 C2 C1 -140.12(18) no
C13 Ru1 C2 C3 102.50(19) no
C13 Ru1 C2 C7 -18.1(4) no
C14 Ru1 C2 C1 -177.17(17) no
C14 Ru1 C2 C3 65.5(2) no
C14 Ru1 C2 C7 -55.1(4) no
C15 Ru1 C2 C1 144.1(3) no
C15 Ru1 C2 C3 26.7(4) no
C15 Ru1 C2 C7 -93.9(5) no
C1 Ru1 C3 C2 37.2(2) no
C1 Ru1 C3 C4 -79.31(19) no
C1 Ru1 C3 C8 158.4(4) no
C2 Ru1 C3 C4 -116.5(3) no
C2 Ru1 C3 C8 121.2(4) no
C4 Ru1 C3 C2 116.5(3) no
C4 Ru1 C3 C8 -122.3(4) no
C5 Ru1 C3 C2 79.1(2) no
C5 Ru1 C3 C4 -37.40(16) no
C5 Ru1 C3 C8 -159.7(4) no
C12 Ru1 C3 C2 -58.3(3) no
C12 Ru1 C3 C4 -174.81(14) no
C12 Ru1 C3 C8 62.9(4) no
C13 Ru1 C3 C2 -93.3(2) no
C13 Ru1 C3 C4 150.16(16) no
C13 Ru1 C3 C8 27.8(4) no
C14 Ru1 C3 C2 -131.91(19) no
C14 Ru1 C3 C4 111.59(17) no
C14 Ru1 C3 C8 -10.7(4) no
C15 Ru1 C3 C2 -169.01(18) no
C15 Ru1 C3 C4 74.49(19) no
C15 Ru1 C3 C8 -47.8(4) no
C16 Ru1 C3 C2 156.2(2) no
C16 Ru1 C3 C4 39.7(3) no
C16 Ru1 C3 C8 -82.6(4) no
C1 Ru1 C4 C3 80.8(2) no
C1 Ru1 C4 C5 -36.63(16) no
C1 Ru1 C4 C9 -158.0(3) no
C2 Ru1 C4 C3 38.5(2) no
C2 Ru1 C4 C5 -78.85(18) no
C2 Ru1 C4 C9 159.8(3) no
C3 Ru1 C4 C5 -117.4(2) no
C3 Ru1 C4 C9 121.2(3) no
C5 Ru1 C4 C3 117.4(2) no
C5 Ru1 C4 C9 -121.4(3) no
C11 Ru1 C4 C3 165.74(19) no
C11 Ru1 C4 C5 48.4(2) no
C11 Ru1 C4 C9 -73.0(3) no
C13 Ru1 C4 C3 -49.9(2) no
C13 Ru1 C4 C5 -167.30(16) no
C13 Ru1 C4 C9 71.3(3) no
C14 Ru1 C4 C3 -83.29(19) no
C14 Ru1 C4 C5 159.34(14) no
C14 Ru1 C4 C9 37.9(3) no
C15 Ru1 C4 C3 -121.66(18) no
C15 Ru1 C4 C5 120.96(15) no
C15 Ru1 C4 C9 -0.4(3) no
C16 Ru1 C4 C3 -159.79(18) no
C16 Ru1 C4 C5 82.84(16) no
C16 Ru1 C4 C9 -38.6(3) no
C1 Ru1 C5 C4 118.6(2) no
C1 Ru1 C5 C10 -120.7(3) no
C2 Ru1 C5 C1 -37.25(18) no
C2 Ru1 C5 C4 81.38(19) no
C2 Ru1 C5 C10 -158.0(3) no
C3 Ru1 C5 C1 -80.79(19) no
C3 Ru1 C5 C4 37.85(17) no
C3 Ru1 C5 C10 158.5(3) no
C4 Ru1 C5 C1 -118.6(2) no
C4 Ru1 C5 C10 120.6(3) no
C11 Ru1 C5 C1 88.88(17) no
C11 Ru1 C5 C4 -152.49(14) no
C11 Ru1 C5 C10 -31.9(3) no
C12 Ru1 C5 C1 53.3(2) no
C12 Ru1 C5 C4 171.90(15) no
C12 Ru1 C5 C10 -67.5(3) no
C14 Ru1 C5 C1 -157.18(18) no
C14 Ru1 C5 C4 -38.6(3) no
C14 Ru1 C5 C10 82.1(3) no
C15 Ru1 C5 C1 166.53(15) no
C15 Ru1 C5 C4 -74.84(17) no
C15 Ru1 C5 C10 45.8(3) no
C16 Ru1 C5 C1 128.54(16) no
C16 Ru1 C5 C4 -112.83(15) no
C16 Ru1 C5 C10 7.8(3) no
C1 Ru1 C11 S1 12.9(2) no
C1 Ru1 C11 C12 -102.41(17) no
C1 Ru1 C11 C16 125.61(16) no
C2 Ru1 C11 S1 48.4(2) no
C2 Ru1 C11 C12 -66.9(2) no
C2 Ru1 C11 C16 161.09(17) no
C4 Ru1 C11 S1 -57.5(2) no
C4 Ru1 C11 C12 -172.78(16) no
C4 Ru1 C11 C16 55.2(2) no
C5 Ru1 C11 S1 -27.07(19) no
C5 Ru1 C11 C12 -142.39(14) no
C5 Ru1 C11 C16 85.63(15) no
C12 Ru1 C11 S1 115.3(2) no
C12 Ru1 C11 C16 -132.0(2) no
C13 Ru1 C11 S1 144.83(18) no
C13 Ru1 C11 C12 29.51(14) no
C13 Ru1 C11 C16 -102.47(15) no
C14 Ru1 C11 S1 -178.83(17) no
C14 Ru1 C11 C12 65.85(15) no
C14 Ru1 C11 C16 -66.13(14) no
C15 Ru1 C11 S1 -142.17(18) no
C15 Ru1 C11 C12 102.51(15) no
C15 Ru1 C11 C16 -29.47(14) no
C16 Ru1 C11 S1 -112.7(2) no
C16 Ru1 C11 C12 132.0(2) no
C1 Ru1 C12 C11 92.39(16) no
C1 Ru1 C12 C13 -136.15(16) no
C2 Ru1 C12 C11 132.98(16) no
C2 Ru1 C12 C13 -95.57(17) no
C3 Ru1 C12 C11 167.65(18) no
C3 Ru1 C12 C13 -60.9(2) no
C5 Ru1 C12 C11 60.6(2) no
C5 Ru1 C12 C13 -167.95(15) no
C11 Ru1 C12 C13 131.5(2) no
C13 Ru1 C12 C11 -131.5(2) no
C14 Ru1 C12 C11 -103.14(16) no
C14 Ru1 C12 C13 28.31(14) no
C15 Ru1 C12 C11 -66.35(15) no
C15 Ru1 C12 C13 65.10(15) no
C16 Ru1 C12 C11 -29.47(14) no
C16 Ru1 C12 C13 101.99(16) no
C1 Ru1 C13 C12 65.1(2) no
C1 Ru1 C13 C14 -161.64(15) no
C2 Ru1 C13 C12 98.85(18) no
C2 Ru1 C13 C14 -127.90(17) no
C3 Ru1 C13 C12 140.35(16) no
C3 Ru1 C13 C14 -86.41(18) no
C4 Ru1 C13 C12 171.26(15) no
C4 Ru1 C13 C14 -55.5(2) no
C11 Ru1 C13 C12 -29.47(14) no
C11 Ru1 C13 C14 103.77(16) no
C12 Ru1 C13 C14 133.3(2) no
C14 Ru1 C13 C12 -133.3(2) no
C15 Ru1 C13 C12 -103.56(16) no
C15 Ru1 C13 C14 29.69(15) no
C16 Ru1 C13 C12 -66.88(15) no
C16 Ru1 C13 C14 66.36(15) no
C2 Ru1 C14 C13 70.8(2) no
C2 Ru1 C14 C15 -158.02(17) no
C2 Ru1 C14 C17 -43.7(3) no
C3 Ru1 C14 C13 107.08(17) no
C3 Ru1 C14 C15 -121.77(16) no
C3 Ru1 C14 C17 -7.5(3) no
C4 Ru1 C14 C13 146.76(15) no
C4 Ru1 C14 C15 -82.09(16) no
C4 Ru1 C14 C17 32.2(3) no
C5 Ru1 C14 C13 171.82(18) no
C5 Ru1 C14 C15 -57.0(2) no
C5 Ru1 C14 C17 57.3(3) no
C11 Ru1 C14 C13 -65.24(15) no
C11 Ru1 C14 C15 65.90(15) no
C11 Ru1 C14 C17 -179.8(3) no
C12 Ru1 C14 C13 -28.54(15) no
C12 Ru1 C14 C15 102.61(16) no
C12 Ru1 C14 C17 -143.1(3) no
C13 Ru1 C14 C15 131.2(2) no
C13 Ru1 C14 C17 -114.6(3) no
C15 Ru1 C14 C13 -131.2(2) no
C15 Ru1 C14 C17 114.3(3) no
C16 Ru1 C14 C13 -102.56(16) no
C16 Ru1 C14 C15 28.59(14) no
C16 Ru1 C14 C17 142.9(3) no
C1 Ru1 C15 C14 170.8(2) no
C1 Ru1 C15 C16 -56.2(3) no
C2 Ru1 C15 C14 54.7(4) no
C2 Ru1 C15 C16 -172.3(3) no
C3 Ru1 C15 C14 73.96(18) no
C3 Ru1 C15 C16 -153.02(15) no
C4 Ru1 C15 C14 112.18(15) no
C4 Ru1 C15 C16 -114.81(15) no
C5 Ru1 C15 C14 150.01(15) no
C5 Ru1 C15 C16 -76.98(17) no
C11 Ru1 C15 C14 -103.12(16) no
C11 Ru1 C15 C16 29.90(14) no
C12 Ru1 C15 C14 -66.26(15) no
C12 Ru1 C15 C16 66.76(15) no
C13 Ru1 C15 C14 -29.53(15) no
C13 Ru1 C15 C16 103.48(16) no
C14 Ru1 C15 C16 133.0(2) no
C16 Ru1 C15 C14 -133.0(2) no
C1 Ru1 C16 C11 -73.15(18) no
C1 Ru1 C16 C15 155.60(16) no
C3 Ru1 C16 C11 -175.3(2) no
C3 Ru1 C16 C15 53.5(3) no
C4 Ru1 C16 C11 -148.87(14) no
C4 Ru1 C16 C15 79.88(16) no
C5 Ru1 C16 C11 -109.44(15) no
C5 Ru1 C16 C15 119.31(15) no
C11 Ru1 C16 C15 -131.3(2) no
C12 Ru1 C16 C11 29.07(14) no
C12 Ru1 C16 C15 -102.18(16) no
C13 Ru1 C16 C11 66.08(15) no
C13 Ru1 C16 C15 -65.17(15) no
C14 Ru1 C16 C11 102.69(15) no
C14 Ru1 C16 C15 -28.57(14) no
C15 Ru1 C16 C11 131.3(2) no
O1 S1 C11 Ru1 -73.93(18) no
O1 S1 C11 C12 16.0(2) no
O1 S1 C11 C16 -162.05(19) no
O2 S1 C11 Ru1 56.45(18) no
O2 S1 C11 C12 146.4(2) no
O2 S1 C11 C16 -31.7(2) no
N1 S1 C11 Ru1 171.02(15) no
N1 S1 C11 C12 -99.0(2) no
N1 S1 C11 C16 82.9(2) no
Ru1 C1 C2 C3 61.9(2) no
Ru1 C1 C2 C7 -122.3(4) no
C5 C1 C2 Ru1 -61.9(2) no
C5 C1 C2 C3 0.0(4) no
C5 C1 C2 C7 175.9(4) no
C6 C1 C2 Ru1 122.0(3) no
C6 C1 C2 C3 -176.2(3) no
C6 C1 C2 C7 -0.3(6) no
Ru1 C1 C5 C4 -61.27(19) no
Ru1 C1 C5 C10 123.3(3) no
C2 C1 C5 Ru1 61.4(2) no
C2 C1 C5 C4 0.1(3) no
C2 C1 C5 C10 -175.3(3) no
C6 C1 C5 Ru1 -122.5(3) no
C6 C1 C5 C4 176.3(3) no
C6 C1 C5 C10 0.8(5) no
Ru1 C2 C3 C4 62.4(2) no
Ru1 C2 C3 C8 -122.9(4) no
C1 C2 C3 Ru1 -62.5(2) no
C1 C2 C3 C4 -0.1(4) no
C1 C2 C3 C8 174.6(4) no
C7 C2 C3 Ru1 121.6(4) no
C7 C2 C3 C4 -176.0(4) no
C7 C2 C3 C8 -1.3(6) no
Ru1 C3 C4 C5 62.08(19) no
Ru1 C3 C4 C9 -121.9(3) no
C2 C3 C4 Ru1 -62.0(2) no
C2 C3 C4 C5 0.1(3) no
C2 C3 C4 C9 176.1(3) no
C8 C3 C4 Ru1 123.4(4) no
C8 C3 C4 C5 -174.5(4) no
C8 C3 C4 C9 1.5(6) no
Ru1 C4 C5 C1 61.41(19) no
Ru1 C4 C5 C10 -123.2(3) no
C3 C4 C5 Ru1 -61.6(2) no
C3 C4 C5 C1 -0.1(3) no
C3 C4 C5 C10 175.3(3) no
C9 C4 C5 Ru1 122.4(3) no
C9 C4 C5 C1 -176.2(3) no
C9 C4 C5 C10 -0.7(5) no
Ru1 C11 C12 C13 -54.9(2) no
S1 C11 C12 Ru1 -122.85(18) no
S1 C11 C12 C13 -177.76(19) no
C16 C11 C12 Ru1 55.2(2) no
C16 C11 C12 C13 0.3(4) no
Ru1 C11 C16 C15 54.8(2) no
S1 C11 C16 Ru1 122.75(17) no
S1 C11 C16 C15 177.54(18) no
C12 C11 C16 Ru1 -55.3(2) no
C12 C11 C16 C15 -0.5(3) no
Ru1 C12 C13 C14 -54.1(2) no
C11 C12 C13 Ru1 54.3(2) no
C11 C12 C13 C14 0.3(4) no
Ru1 C13 C14 C15 -54.1(2) no
Ru1 C13 C14 C17 125.8(2) no
C12 C13 C14 Ru1 53.5(2) no
C12 C13 C14 C15 -0.6(4) no
C12 C13 C14 C17 179.3(2) no
Ru1 C14 C15 C16 -53.9(2) no
C13 C14 C15 Ru1 54.2(2) no
C13 C14 C15 C16 0.3(4) no
C17 C14 C15 Ru1 -125.6(2) no
C17 C14 C15 C16 -179.5(2) no
Ru1 C15 C16 C11 -54.2(2) no
C14 C15 C16 Ru1 54.4(2) no
C14 C15 C16 C11 0.2(4) no
C23 C18 C19 C20 -1.2(4) no
B1 C18 C19 C20 174.8(2) no
C19 C18 C23 C22 0.6(4) no
B1 C18 C23 C22 -175.5(2) no
C19 C18 B1 C24 -112.9(3) no
C19 C18 B1 C30 10.3(3) no
C19 C18 B1 C36 130.9(2) no
C23 C18 B1 C24 62.8(3) no
C23 C18 B1 C30 -174.0(2) no
C23 C18 B1 C36 -53.4(3) no
C18 C19 C20 C21 0.6(4) no
C19 C20 C21 C22 0.5(4) no
C20 C21 C22 C23 -1.1(4) no
C21 C22 C23 C18 0.5(4) no
C29 C24 C25 C26 3.2(4) no
B1 C24 C25 C26 -170.1(2) no
C25 C24 C29 C28 -3.1(4) no
B1 C24 C29 C28 170.5(2) no
C25 C24 B1 C18 91.4(3) no
C25 C24 B1 C30 -30.5(3) no
C25 C24 B1 C36 -150.4(2) no
C29 C24 B1 C18 -81.5(3) no
C29 C24 B1 C30 156.6(2) no
C29 C24 B1 C36 36.7(3) no
C24 C25 C26 C27 -0.9(4) no
C25 C26 C27 C28 -1.7(4) no
C26 C27 C28 C29 1.9(4) no
C27 C28 C29 C24 0.7(4) no
C35 C30 C31 C32 2.2(4) no
B1 C30 C31 C32 -177.0(3) no
C31 C30 C35 C34 -2.4(4) no
B1 C30 C35 C34 176.9(3) no
C31 C30 B1 C18 -62.2(3) no
C31 C30 B1 C24 55.8(3) no
C31 C30 B1 C36 175.6(2) no
C35 C30 B1 C18 118.7(3) no
C35 C30 B1 C24 -123.4(3) no
C35 C30 B1 C36 -3.6(3) no
C30 C31 C32 C33 -0.5(5) no
C31 C32 C33 C34 -1.2(6) no
C32 C33 C34 C35 1.0(6) no
C33 C34 C35 C30 0.9(6) no
C41 C36 C37 C38 0.4(4) no
B1 C36 C37 C38 -174.9(3) no
C37 C36 C41 C40 -1.1(4) no
B1 C36 C41 C40 174.4(3) no
C37 C36 B1 C18 -15.6(3) no
C37 C36 B1 C24 -129.7(2) no
C37 C36 B1 C30 107.0(3) no
C41 C36 B1 C18 169.4(2) no
C41 C36 B1 C24 55.2(3) no
C41 C36 B1 C30 -68.1(3) no
C36 C37 C38 C39 1.0(5) no
C37 C38 C39 C40 -1.6(5) no
C38 C39 C40 C41 0.9(5) no
C39 C40 C41 C36 0.5(5) no
